data_7126115
loop_
_publ_author_name
'Li, Hui-Hui'
'Wang, Chang-Feng'
'Wu, Ya-Xing'
'Jiang, Fan'
'Shi, Chao'
'Ye, Heng-Yun'
'Zhang, Yi'

_publ_section_title
;
 Halogen substitution regulates the phase transition temperature and band
 gap of semiconductor compounds.
;
_journal_issue 11
_journal_name_full 'Chemical communications (Cambridge, England)'
_journal_page_first 1697
_journal_page_last 1700
_journal_paper_doi 10.1039/c9cc09477f
_journal_volume 56
_journal_year 2020
_chemical_formula_sum 'C6 H24 Bi Br6 N3'
_chemical_formula_weight 826.66
_space_group_crystal_system monoclinic
_space_group_IT_number 13
_space_group_name_Hall '-P 2yc'
_space_group_name_H-M_alt 'P 1 2/c 1'
_atom_sites_solution_hydrogens geom
_audit_creation_method SHELXL-2014/7
_audit_update_record
;
2019-09-16 deposited with the CCDC.	2020-01-06 downloaded from the CCDC.
;
_cell_angle_alpha 90
_cell_angle_beta 103.720(2)
_cell_angle_gamma 90
_cell_formula_units_Z 4
_cell_length_a 11.7730(3)
_cell_length_b 8.0673(2)
_cell_length_c 22.7281(6)
_cell_measurement_reflns_used 9253
_cell_measurement_temperature 170(2)
_cell_measurement_theta_max 31.6900
_cell_measurement_theta_min 1.8630
_cell_volume 2097.04(9)
_computing_structure_refinement 'SHELXL-2014/7 (Sheldrick, 2014)'
_diffrn_ambient_temperature 170(2)
_diffrn_measured_fraction_theta_full 1.000
_diffrn_measured_fraction_theta_max 0.827
_diffrn_measurement_device_type 'Rigaku, SCXmini'
_diffrn_measurement_method '\w scans'
_diffrn_radiation_type MoK\a
_diffrn_radiation_wavelength 0.71073
_diffrn_reflns_av_R_equivalents 0.0471
_diffrn_reflns_av_unetI/netI 0.0488
_diffrn_reflns_Laue_measured_fraction_full 1.000
_diffrn_reflns_Laue_measured_fraction_max 0.827
_diffrn_reflns_limit_h_max 17
_diffrn_reflns_limit_h_min -15
_diffrn_reflns_limit_k_max 10
_diffrn_reflns_limit_k_min -11
_diffrn_reflns_limit_l_max 29
_diffrn_reflns_limit_l_min -33
_diffrn_reflns_number 17426
_diffrn_reflns_point_group_measured_fraction_full 1.000
_diffrn_reflns_point_group_measured_fraction_max 0.827
_diffrn_reflns_theta_full 25.242
_diffrn_reflns_theta_max 31.702
_diffrn_reflns_theta_min 1.845
_exptl_absorpt_coefficient_mu 19.827
_exptl_crystal_density_diffrn 2.618
_exptl_crystal_description block
_exptl_crystal_F_000 1496
_refine_diff_density_max 2.203
_refine_diff_density_min -2.604
_refine_diff_density_rms 0.573
_refine_ls_extinction_method none
_refine_ls_goodness_of_fit_ref 1.035
_refine_ls_hydrogen_treatment constr
_refine_ls_matrix_type full
_refine_ls_number_parameters 151
_refine_ls_number_reflns 7102
_refine_ls_number_restraints 0
_refine_ls_restrained_S_all 1.035
_refine_ls_R_factor_all 0.0816
_refine_ls_R_factor_gt 0.0693
_refine_ls_shift/su_max 0.002
_refine_ls_shift/su_mean 0.000
_refine_ls_structure_factor_coef Fsqd
_refine_ls_weighting_details 'w=1/[\s^2^(Fo^2^)+(0.1359P)^2^] where P=(Fo^2^+2Fc^2^)/3'
_refine_ls_weighting_scheme calc
_refine_ls_wR_factor_gt 0.1751
_refine_ls_wR_factor_ref 0.1826
_reflns_Friedel_coverage 0.000
_reflns_number_gt 4743
_reflns_number_total 7102
_reflns_threshold_expression 'I > 2\s(I)'
_cod_data_source_file c9cc09477f2.cif
_cod_data_source_block aaa
_cod_original_sg_symbol_H-M 'P 2/c'
_cod_database_code 7126115
_shelx_shelxl_version_number 2014/7
_shelx_space_group_comment
;
The symmetry employed for this shelxl refinement is uniquely defined
by the following loop, which should always be used as a source of
symmetry information in preference to the above space-group names.
They are only intended as comments.
;

loop_
_space_group_symop_operation_xyz
'x, y, z'
'-x, y, -z+1/2'
'-x, -y, -z'
'x, -y, z-1/2'

loop_
_atom_site_label
_atom_site_type_symbol
_atom_site_fract_x
_atom_site_fract_y
_atom_site_fract_z
_atom_site_U_iso_or_equiv
_atom_site_adp_type
_atom_site_occupancy
_atom_site_site_symmetry_order
_atom_site_calc_flag
_atom_site_refinement_flags_posn
_atom_site_refinement_flags_adp
_atom_site_refinement_flags_occupancy
_atom_site_disorder_assembly
_atom_site_disorder_group
Bi1 Bi 0.28565(2) 0.26709(4) 0.58566(2) 0.02012(13) Uani 1 1 d . . . . .
Br2 Br 0.35211(9) 0.02480(12) 0.68089(4) 0.0308(2) Uani 1 1 d . . . . .
Br3 Br 0.52224(8) 0.21316(12) 0.56664(4) 0.0278(2) Uani 1 1 d . . . . .
Br4 Br 0.20506(8) 0.01543(11) 0.49847(4) 0.0285(2) Uani 1 1 d . . . . .
Br5 Br 0.37521(8) 0.52209(11) 0.67393(4) 0.0278(2) Uani 1 1 d . . . . .
Br6 Br 0.23415(7) 0.51262(11) 0.49377(4) 0.0260(2) Uani 1 1 d . . . . .
Br7 Br 0.06286(8) 0.30205(13) 0.60579(5) 0.0341(2) Uani 1 1 d . . . . .
N3 N 0.5408(7) 0.2099(10) 0.4229(4) 0.0298(16) Uani 1 1 d . . . . .
H3A H 0.5415 0.0981 0.4284 0.045 Uiso 1 1 calc R U . . .
H3B H 0.5781 0.2599 0.4581 0.045 Uiso 1 1 calc R U . . .
H3C H 0.5782 0.2353 0.3933 0.045 Uiso 1 1 calc R U . . .
N1 N 0.3506(7) 0.2920(11) 0.7915(4) 0.0367(19) Uani 1 1 d . . . . .
H1A H 0.3910 0.2670 0.8298 0.055 Uiso 1 1 calc R U . . .
H1B H 0.3838 0.3813 0.7778 0.055 Uiso 1 1 calc R U . . .
H1C H 0.3523 0.2037 0.7668 0.055 Uiso 1 1 calc R U . . .
C5 C 0.4165(9) 0.2700(13) 0.4047(5) 0.039(2) Uani 1 1 d . . . . .
H4A H 0.4150 0.3926 0.4068 0.046 Uiso 1 1 calc R U . . .
H4B H 0.3719 0.2256 0.4331 0.046 Uiso 1 1 calc R U . . .
C3 C 0.0817(11) 0.7877(16) 0.6155(5) 0.048(3) Uani 1 1 d . . . . .
H5A H 0.1022 0.9057 0.6121 0.057 Uiso 1 1 calc R U . . .
H5B H 0.1546 0.7266 0.6334 0.057 Uiso 1 1 calc R U . . .
C1 C 0.2259(12) 0.331(2) 0.7918(6) 0.062(3) Uani 1 1 d . . . . .
H2A H 0.2242 0.4172 0.8227 0.074 Uiso 1 1 calc R U . . .
H2B H 0.1851 0.3760 0.7518 0.074 Uiso 1 1 calc R U . . .
C4 C 0.0014(16) 0.774(2) 0.6563(8) 0.079(5) Uani 1 1 d . . . . .
H3D H -0.0718 0.8316 0.6384 0.119 Uiso 1 1 calc R U . . .
H3E H 0.0377 0.8239 0.6956 0.119 Uiso 1 1 calc R U . . .
H3F H -0.0150 0.6566 0.6621 0.119 Uiso 1 1 calc R U . . .
N2 N 0.0311(7) 0.7224(11) 0.5556(4) 0.0333(18) Uani 1 1 d . . . . .
H8A H -0.0016 0.6217 0.5589 0.050 Uiso 1 1 calc R U . . .
H8B H 0.0881 0.7114 0.5349 0.050 Uiso 1 1 calc R U . . .
H8C H -0.0248 0.7933 0.5353 0.050 Uiso 1 1 calc R U . . .
C6 C 0.3596(10) 0.2135(15) 0.3404(6) 0.051(3) Uani 1 1 d . . . . .
H2C H 0.3956 0.2720 0.3117 0.076 Uiso 1 1 calc R U . . .
H2D H 0.2757 0.2384 0.3312 0.076 Uiso 1 1 calc R U . . .
H2E H 0.3708 0.0938 0.3370 0.076 Uiso 1 1 calc R U . . .
C2 C 0.1665(12) 0.185(2) 0.8049(7) 0.068(4) Uani 1 1 d . . . . .
H1D H 0.1723 0.0977 0.7758 0.101 Uiso 1 1 calc R U . . .
H1E H 0.0840 0.2107 0.8020 0.101 Uiso 1 1 calc R U . . .
H1F H 0.2027 0.1466 0.8460 0.101 Uiso 1 1 calc R U . . .

loop_
_atom_site_aniso_label
_atom_site_aniso_U_11
_atom_site_aniso_U_22
_atom_site_aniso_U_33
_atom_site_aniso_U_23
_atom_site_aniso_U_13
_atom_site_aniso_U_12
Bi1 0.02002(19) 0.0229(2) 0.01829(19) 0.00082(10) 0.00616(13) 0.00090(10)
Br2 0.0434(5) 0.0295(5) 0.0212(4) 0.0050(3) 0.0112(4) 0.0058(4)
Br3 0.0246(4) 0.0410(5) 0.0204(4) -0.0007(3) 0.0103(3) -0.0002(3)
Br4 0.0296(4) 0.0273(4) 0.0282(4) -0.0054(3) 0.0058(3) -0.0009(3)
Br5 0.0385(5) 0.0266(4) 0.0194(4) -0.0011(3) 0.0092(3) -0.0045(3)
Br6 0.0282(4) 0.0270(4) 0.0245(4) 0.0060(3) 0.0094(3) 0.0035(3)
Br7 0.0244(4) 0.0423(6) 0.0397(5) 0.0037(4) 0.0159(4) 0.0022(4)
N3 0.036(4) 0.033(4) 0.022(4) 0.000(3) 0.010(3) 0.002(3)
N1 0.039(5) 0.055(5) 0.019(4) 0.000(3) 0.012(3) -0.012(4)
C5 0.031(5) 0.049(6) 0.042(6) 0.002(4) 0.019(5) 0.015(4)
C3 0.050(7) 0.059(8) 0.030(6) 0.002(5) 0.001(5) -0.007(5)
C1 0.060(8) 0.082(10) 0.045(7) 0.010(7) 0.018(6) 0.008(7)
C4 0.103(13) 0.091(12) 0.051(9) -0.013(8) 0.030(9) 0.009(9)
N2 0.026(4) 0.046(5) 0.031(5) 0.000(3) 0.013(3) 0.001(3)
C6 0.035(6) 0.049(7) 0.060(8) 0.003(5) -0.007(5) -0.005(5)
C2 0.050(7) 0.090(11) 0.070(10) -0.003(8) 0.028(7) 0.003(7)

loop_
_atom_type_symbol
_atom_type_description
_atom_type_scat_dispersion_real
_atom_type_scat_dispersion_imag
_atom_type_scat_source
C C 0.0033 0.0016 'International Tables Vol C Tables 4.2.6.8 and 6.1.1.4'
H H 0.0000 0.0000 'International Tables Vol C Tables 4.2.6.8 and 6.1.1.4'
N N 0.0061 0.0033 'International Tables Vol C Tables 4.2.6.8 and 6.1.1.4'
Br Br -0.2901 2.4595 'International Tables Vol C Tables 4.2.6.8 and 6.1.1.4'
Bi Bi -4.1077 10.2566 'International Tables Vol C Tables 4.2.6.8 and 6.1.1.4'

loop_
_geom_angle_atom_site_label_1
_geom_angle_atom_site_label_2
_geom_angle_atom_site_label_3
_geom_angle
_geom_angle_site_symmetry_1
_geom_angle_site_symmetry_3
_geom_angle_publ_flag
Br7 Bi1 Br6 90.29(3) . . ?
Br7 Bi1 Br4 90.87(3) . . ?
Br6 Bi1 Br4 90.44(3) . . ?
Br7 Bi1 Br2 92.52(3) . . ?
Br6 Bi1 Br2 176.59(3) . . ?
Br4 Bi1 Br2 91.46(3) . . ?
Br7 Bi1 Br5 90.96(3) . . ?
Br6 Bi1 Br5 89.61(3) . . ?
Br4 Bi1 Br5 178.17(3) . . ?
Br2 Bi1 Br5 88.40(3) . . ?
Br7 Bi1 Br3 177.17(3) . . ?
Br6 Bi1 Br3 92.26(3) . . ?
Br4 Bi1 Br3 87.88(3) . . ?
Br2 Bi1 Br3 84.98(3) . . ?
Br5 Bi1 Br3 90.29(3) . . ?
C5 N3 H3A 109.5 . . ?
C5 N3 H3B 109.5 . . ?
H3A N3 H3B 109.5 . . ?
C5 N3 H3C 109.5 . . ?
H3A N3 H3C 109.5 . . ?
H3B N3 H3C 109.5 . . ?
C1 N1 H1A 109.5 . . ?
C1 N1 H1B 109.5 . . ?
H1A N1 H1B 109.5 . . ?
C1 N1 H1C 109.5 . . ?
H1A N1 H1C 109.5 . . ?
H1B N1 H1C 109.5 . . ?
N3 C5 C6 110.1(9) . . ?
N3 C5 H4A 109.6 . . ?
C6 C5 H4A 109.6 . . ?
N3 C5 H4B 109.6 . . ?
C6 C5 H4B 109.6 . . ?
H4A C5 H4B 108.1 . . ?
N2 C3 C4 112.4(11) . . ?
N2 C3 H5A 109.1 . . ?
C4 C3 H5A 109.1 . . ?
N2 C3 H5B 109.1 . . ?
C4 C3 H5B 109.1 . . ?
H5A C3 H5B 107.8 . . ?
C2 C1 N1 110.5(13) . . ?
C2 C1 H2A 109.6 . . ?
N1 C1 H2A 109.6 . . ?
C2 C1 H2B 109.6 . . ?
N1 C1 H2B 109.6 . . ?
H2A C1 H2B 108.1 . . ?
C3 C4 H3D 109.5 . . ?
C3 C4 H3E 109.5 . . ?
H3D C4 H3E 109.5 . . ?
C3 C4 H3F 109.5 . . ?
H3D C4 H3F 109.5 . . ?
H3E C4 H3F 109.5 . . ?
C3 N2 H8A 109.5 . . ?
C3 N2 H8B 109.5 . . ?
H8A N2 H8B 109.5 . . ?
C3 N2 H8C 109.5 . . ?
H8A N2 H8C 109.5 . . ?
H8B N2 H8C 109.5 . . ?
C5 C6 H2C 109.5 . . ?
C5 C6 H2D 109.5 . . ?
H2C C6 H2D 109.5 . . ?
C5 C6 H2E 109.5 . . ?
H2C C6 H2E 109.5 . . ?
H2D C6 H2E 109.5 . . ?
C1 C2 H1D 109.5 . . ?
C1 C2 H1E 109.5 . . ?
H1D C2 H1E 109.5 . . ?
C1 C2 H1F 109.5 . . ?
H1D C2 H1F 109.5 . . ?
H1E C2 H1F 109.5 . . ?

loop_
_geom_bond_atom_site_label_1
_geom_bond_atom_site_label_2
_geom_bond_distance
_geom_bond_site_symmetry_2
_geom_bond_publ_flag
Bi1 Br7 2.7816(10) . ?
Bi1 Br6 2.8376(8) . ?
Bi1 Br4 2.8386(9) . ?
Bi1 Br2 2.8833(9) . ?
Bi1 Br5 2.8922(9) . ?
Bi1 Br3 2.9506(9) . ?
N3 C5 1.504(12) . ?
N3 H3A 0.9100 . ?
N3 H3B 0.9100 . ?
N3 H3C 0.9100 . ?
N1 C1 1.503(16) . ?
N1 H1A 0.9100 . ?
N1 H1B 0.9100 . ?
N1 H1C 0.9100 . ?
C5 C6 1.527(16) . ?
C5 H4A 0.9900 . ?
C5 H4B 0.9900 . ?
C3 N2 1.451(14) . ?
C3 C4 1.48(2) . ?
C3 H5A 0.9900 . ?
C3 H5B 0.9900 . ?
C1 C2 1.44(2) . ?
C1 H2A 0.9900 . ?
C1 H2B 0.9900 . ?
C4 H3D 0.9800 . ?
C4 H3E 0.9800 . ?
C4 H3F 0.9800 . ?
N2 H8A 0.9100 . ?
N2 H8B 0.9100 . ?
N2 H8C 0.9100 . ?
C6 H2C 0.9800 . ?
C6 H2D 0.9800 . ?
C6 H2E 0.9800 . ?
C2 H1D 0.9800 . ?
C2 H1E 0.9800 . ?
C2 H1F 0.9800 . ?

loop_
_geom_hbond_atom_site_label_D
_geom_hbond_atom_site_label_H
_geom_hbond_atom_site_label_A
_geom_hbond_distance_DH
_geom_hbond_distance_HA
_geom_hbond_distance_DA
_geom_hbond_angle_DHA
_geom_hbond_site_symmetry_A
C2 H1E Br7 0.98 3.11 3.860(15) 134.8 2_556
C6 H2C Br5 0.98 3.12 3.859(12) 133.4 3_666
N2 H8C Br4 0.91 2.59 3.477(8) 165.5 3_566
N2 H8B Br6 0.91 2.68 3.484(9) 148.4 .
N2 H8B Br4 0.91 3.02 3.567(9) 120.1 1_565
N2 H8A Br7 0.91 2.82 3.570(9) 140.0 .
N2 H8A Br6 0.91 2.92 3.598(8) 132.1 3_566
C3 H5B Br5 0.99 3.03 4.015(13) 173.5 .
C3 H5A Br2 0.99 3.14 3.710(11) 118.2 1_565
C5 H4B Br3 0.99 3.13 3.623(12) 112.2 .
N1 H1C Br2 0.91 2.43 3.316(9) 164.9 .
N1 H1B Br5 0.91 3.01 3.645(8) 128.2 2_656
N1 H1B Br5 0.91 2.60 3.323(8) 136.9 .
N1 H1A Br3 0.91 2.37 3.278(8) 173.5 2_656
N3 H3C Br5 0.91 2.62 3.396(8) 143.5 3_666
N3 H3C Br2 0.91 2.93 3.486(8) 121.0 3_656
N3 H3B Br6 0.91 2.88 3.638(8) 141.5 3_666
N3 H3B Br3 0.91 2.73 3.325(8) 124.4 .
N3 H3A Br3 0.91 2.63 3.513(8) 163.4 3_656
